data_7003277
loop_
_publ_author_name
'Datta, Simmi'
'Gamer, Michael T.'
'Roesky, Peter W.'

_publ_section_title
;
 TADDOLate complexes of zinc
;
_journal_issue 13
_journal_name_full 'Dalton Transactions'
_journal_page_first 1761
_journal_page_last 1764
_journal_paper_doi 10.1039/b715123c
_journal_year 2008
_chemical_absolute_configuration rmad
_chemical_formula_moiety 'C72 H78 O10 Zn3, C7 H8'
_chemical_formula_sum 'C79 H86 O10 Zn3'
_chemical_formula_weight 1391.59
_space_group_IT_number 4
_symmetry_cell_setting monoclinic
_symmetry_Int_Tables_number 4
_symmetry_space_group_name_Hall 'P 2yb'
_symmetry_space_group_name_H-M 'P 1 21 1'
_atom_sites_solution_hydrogens geom
_atom_sites_solution_primary direct
_atom_sites_solution_secondary difmap
_audit_creation_date 05-05-18
_audit_creation_method 'STOE X-RED'
_cell_angle_alpha 90.00
_cell_angle_beta 112.115(5)
_cell_angle_gamma 90.00
_cell_formula_units_Z 2
_cell_length_a 12.6229(8)
_cell_length_b 22.6729(9)
_cell_length_c 12.8913(8)
_cell_measurement_temperature 173(2)
_cell_volume 3418.0(4)
_computing_cell_refinement 'STOE X-AREA'
_computing_data_collection 'STOE X-AREA'
_computing_data_reduction 'STOE X-RED'
_computing_molecular_graphics 'Diamond 2.1e'
_computing_publication_material 'X-STEP32, Microsoft Word'
_computing_structure_refinement 'SHELXL-97 (Sheldrick, 1997)'
_computing_structure_solution 'SHELXS-97 (Sheldrick, 1997)'
_diffrn_ambient_temperature 173(2)
_diffrn_measured_fraction_theta_full 0.989
_diffrn_measured_fraction_theta_max 0.989
_diffrn_measurement_device_type 'STOE IPDS 2T'
_diffrn_measurement_method 'area detector'
_diffrn_radiation_monochromator graphite
_diffrn_radiation_source 'fine-focus sealed tube'
_diffrn_radiation_type MoK\a
_diffrn_radiation_wavelength 0.71073
_diffrn_reflns_av_R_equivalents 0.0420
_diffrn_reflns_av_sigmaI/netI 0.0762
_diffrn_reflns_limit_h_max 17
_diffrn_reflns_limit_h_min -12
_diffrn_reflns_limit_k_max 31
_diffrn_reflns_limit_k_min -31
_diffrn_reflns_limit_l_max 17
_diffrn_reflns_limit_l_min -17
_diffrn_reflns_number 24722
_diffrn_reflns_theta_full 29.18
_diffrn_reflns_theta_max 29.18
_diffrn_reflns_theta_min 2.86
_exptl_absorpt_coefficient_mu 1.104
_exptl_absorpt_correction_T_max 0.7718
_exptl_absorpt_correction_T_min 0.7230
_exptl_absorpt_correction_type integration
_exptl_absorpt_process_details 'STOE X-RED & X-SHAPE'
_exptl_crystal_colour 'pale yellow'
_exptl_crystal_density_diffrn 1.352
_exptl_crystal_density_method 'not measured'
_exptl_crystal_description prism
_exptl_crystal_F_000 1460
_exptl_crystal_size_max 0.254
_exptl_crystal_size_mid 0.193
_exptl_crystal_size_min 0.142
_refine_diff_density_max 0.444
_refine_diff_density_min -0.429
_refine_diff_density_rms 0.060
_refine_ls_abs_structure_details 'Flack H D (1983), Acta Cryst. A39, 876-881'
_refine_ls_abs_structure_Flack -0.007(6)
_refine_ls_extinction_method none
_refine_ls_goodness_of_fit_ref 0.918
_refine_ls_hydrogen_treatment constr
_refine_ls_matrix_type full
_refine_ls_number_parameters 836
_refine_ls_number_reflns 17861
_refine_ls_number_restraints 1
_refine_ls_restrained_S_all 0.918
_refine_ls_R_factor_all 0.0599
_refine_ls_R_factor_gt 0.0397
_refine_ls_shift/su_max 0.001
_refine_ls_shift/su_mean 0.000
_refine_ls_structure_factor_coef Fsqd
_refine_ls_weighting_details 'calc w=1/[\s^2^(Fo^2^)+(0.0332P)^2^+0.0000P] where P=(Fo^2^+2Fc^2^)/3'
_refine_ls_weighting_scheme calc
_refine_ls_wR_factor_gt 0.0714
_refine_ls_wR_factor_ref 0.0766
_reflns_number_gt 13860
_reflns_number_total 17861
_reflns_threshold_expression >2sigma(I)
_cod_data_source_file b715123c.txt
_cod_data_source_block 1
_cod_original_sg_symbol_H-M 'P 21'
_cod_database_code 7003277

loop_
_symmetry_equiv_pos_as_xyz
'x, y, z'
'-x, y+1/2, -z'

loop_
_atom_site_label
_atom_site_type_symbol
_atom_site_fract_x
_atom_site_fract_y
_atom_site_fract_z
_atom_site_U_iso_or_equiv
_atom_site_adp_type
_atom_site_occupancy
_atom_site_symmetry_multiplicity
_atom_site_calc_flag
_atom_site_refinement_flags
_atom_site_disorder_assembly
_atom_site_disorder_group
C1 C -0.2961(3) -0.13475(17) -0.2249(3) 0.0398(9) Uani 1 1 d . . .
H1A H -0.2983 -0.1428 -0.1511 0.060 Uiso 1 1 calc R . .
H1B H -0.3624 -0.1530 -0.2829 0.060 Uiso 1 1 calc R . .
H1C H -0.2979 -0.0920 -0.2372 0.060 Uiso 1 1 calc R . .
C2 C 0.4319(3) -0.30720(15) -0.1725(3) 0.0310(7) Uani 1 1 d . . .
H2A H 0.4436 -0.3381 -0.1160 0.047 Uiso 1 1 calc R . .
H2B H 0.4951 -0.2789 -0.1460 0.047 Uiso 1 1 calc R . .
H2C H 0.4291 -0.3250 -0.2427 0.047 Uiso 1 1 calc R . .
C3 C 0.0646(3) -0.10761(12) -0.0778(2) 0.0185(6) Uani 1 1 d . . .
C4 C 0.1897(2) -0.12628(12) -0.0031(2) 0.0170(6) Uani 1 1 d . . .
H4 H 0.2351 -0.1302 -0.0517 0.020 Uiso 1 1 calc R . .
C5 C 0.1992(2) -0.18402(12) 0.0622(2) 0.0161(5) Uani 1 1 d . . .
H5 H 0.1203 -0.1984 0.0489 0.019 Uiso 1 1 calc R . .
C6 C 0.2658(2) -0.23451(14) 0.0309(2) 0.0177(5) Uani 1 1 d . . .
C7 C 0.0651(3) -0.05338(12) -0.1499(2) 0.0174(5) Uani 1 1 d . . .
C8 C -0.0404(3) -0.03070(13) -0.2215(2) 0.0223(6) Uani 1 1 d . . .
H8 H -0.1091 -0.0469 -0.2196 0.027 Uiso 1 1 calc R . .
C9 C -0.0463(3) 0.01496(14) -0.2952(2) 0.0267(7) Uani 1 1 d . . .
H9 H -0.1187 0.0294 -0.3436 0.032 Uiso 1 1 calc R . .
C10 C 0.0530(3) 0.03957(14) -0.2987(3) 0.0288(7) Uani 1 1 d . . .
H10 H 0.0490 0.0705 -0.3499 0.035 Uiso 1 1 calc R . .
C11 C 0.1575(3) 0.01861(13) -0.2271(3) 0.0270(7) Uani 1 1 d . . .
H11 H 0.2258 0.0356 -0.2283 0.032 Uiso 1 1 calc R . .
C12 C 0.1640(3) -0.02718(13) -0.1528(2) 0.0232(6) Uani 1 1 d . . .
H12 H 0.2367 -0.0408 -0.1035 0.028 Uiso 1 1 calc R . .
C13 C -0.0032(3) -0.09374(12) -0.0040(2) 0.0197(6) Uani 1 1 d . . .
C14 C -0.0629(3) -0.13827(14) 0.0251(2) 0.0235(6) Uani 1 1 d . . .
H14 H -0.0621 -0.1772 -0.0017 0.028 Uiso 1 1 calc R . .
C15 C -0.1237(3) -0.12616(15) 0.0933(3) 0.0323(8) Uani 1 1 d . . .
H15 H -0.1636 -0.1569 0.1131 0.039 Uiso 1 1 calc R . .
C16 C -0.1262(3) -0.06952(17) 0.1322(3) 0.0399(9) Uani 1 1 d . . .
H16 H -0.1676 -0.0613 0.1787 0.048 Uiso 1 1 calc R . .
C17 C -0.0684(3) -0.02503(15) 0.1032(3) 0.0326(8) Uani 1 1 d . . .
H17 H -0.0703 0.0140 0.1291 0.039 Uiso 1 1 calc R . .
C18 C -0.0071(3) -0.03742(13) 0.0360(3) 0.0252(7) Uani 1 1 d . . .
H18 H 0.0330 -0.0065 0.0169 0.030 Uiso 1 1 calc R . .
C19 C 0.2432(3) -0.29389(13) 0.0759(2) 0.0214(6) Uani 1 1 d . . .
C20 C 0.2718(3) -0.34576(13) 0.0343(2) 0.0248(6) Uani 1 1 d . . .
H20 H 0.3055 -0.3436 -0.0202 0.030 Uiso 1 1 calc R . .
C21 C 0.2517(3) -0.40027(15) 0.0712(3) 0.0334(8) Uani 1 1 d . . .
H21 H 0.2693 -0.4352 0.0401 0.040 Uiso 1 1 calc R . .
C22 C 0.2062(4) -0.40429(15) 0.1530(3) 0.0406(9) Uani 1 1 d . . .
H22 H 0.1924 -0.4418 0.1785 0.049 Uiso 1 1 calc R . .
C23 C 0.1811(4) -0.35347(16) 0.1971(3) 0.0417(9) Uani 1 1 d . . .
H23 H 0.1511 -0.3561 0.2543 0.050 Uiso 1 1 calc R . .
C24 C 0.1988(3) -0.29826(15) 0.1595(3) 0.0319(8) Uani 1 1 d . . .
H24 H 0.1808 -0.2636 0.1908 0.038 Uiso 1 1 calc R . .
C25 C 0.3947(3) -0.22237(12) 0.0746(2) 0.0194(6) Uani 1 1 d . . .
C26 C 0.4681(3) -0.24656(13) 0.1750(2) 0.0260(7) Uani 1 1 d . . .
H26 H 0.4378 -0.2712 0.2168 0.031 Uiso 1 1 calc R . .
C27 C 0.5845(3) -0.23544(18) 0.2153(2) 0.0329(7) Uani 1 1 d . . .
H27 H 0.6334 -0.2529 0.2835 0.040 Uiso 1 1 calc R . .
C28 C 0.6299(3) -0.19879(16) 0.1561(3) 0.0326(7) Uani 1 1 d . . .
H28 H 0.7095 -0.1904 0.1843 0.039 Uiso 1 1 calc R . .
C29 C 0.5583(3) -0.17464(16) 0.0557(3) 0.0300(7) Uani 1 1 d . . .
H29 H 0.5890 -0.1498 0.0146 0.036 Uiso 1 1 calc R . .
C30 C 0.4421(3) -0.18642(13) 0.0147(2) 0.0227(6) Uani 1 1 d . . .
H30 H 0.3939 -0.1699 -0.0549 0.027 Uiso 1 1 calc R . .
C31 C 0.2824(3) -0.10670(13) 0.1897(2) 0.0250(6) Uani 1 1 d . . .
C32 C 0.2232(3) -0.07799(15) 0.2597(3) 0.0329(8) Uani 1 1 d . . .
H32A H 0.1419 -0.0884 0.2290 0.049 Uiso 1 1 calc R . .
H32B H 0.2314 -0.0351 0.2580 0.049 Uiso 1 1 calc R . .
H32C H 0.2581 -0.0920 0.3371 0.049 Uiso 1 1 calc R . .
C33 C 0.4116(3) -0.09949(17) 0.2437(3) 0.0368(8) Uani 1 1 d . . .
H33A H 0.4405 -0.1201 0.3158 0.055 Uiso 1 1 calc R . .
H33B H 0.4307 -0.0575 0.2557 0.055 Uiso 1 1 calc R . .
H33C H 0.4470 -0.1162 0.1944 0.055 Uiso 1 1 calc R . .
C34 C 0.0715(3) -0.31388(12) -0.3815(2) 0.0191(6) Uani 1 1 d . . .
C35 C -0.0536(2) -0.32871(12) -0.3934(2) 0.0174(6) Uani 1 1 d . . .
H35 H -0.1033 -0.2937 -0.4258 0.021 Uiso 1 1 calc R . .
C36 C -0.0724(3) -0.34867(12) -0.2868(2) 0.0192(6) Uani 1 1 d . . .
H36 H 0.0036 -0.3513 -0.2235 0.023 Uiso 1 1 calc R . .
C37 C -0.1504(3) -0.30609(12) -0.2527(2) 0.0171(6) Uani 1 1 d . . .
C38 C 0.0677(3) -0.28379(12) -0.4909(2) 0.0214(6) Uani 1 1 d . . .
C39 C 0.1698(3) -0.26211(15) -0.4936(2) 0.0285(7) Uani 1 1 d . . .
H39 H 0.2392 -0.2682 -0.4313 0.034 Uiso 1 1 calc R . .
C40 C 0.1712(3) -0.23150(17) -0.5869(3) 0.0365(8) Uani 1 1 d . . .
H40 H 0.2413 -0.2167 -0.5876 0.044 Uiso 1 1 calc R . .
C41 C 0.0703(4) -0.22265(15) -0.6787(3) 0.0378(9) Uani 1 1 d . . .
H41 H 0.0705 -0.2006 -0.7413 0.045 Uiso 1 1 calc R . .
C42 C -0.0298(3) -0.24612(15) -0.6781(3) 0.0356(8) Uani 1 1 d . . .
H42 H -0.0985 -0.2414 -0.7419 0.043 Uiso 1 1 calc R . .
C43 C -0.0318(3) -0.27684(14) -0.5849(2) 0.0271(7) Uani 1 1 d . . .
H43 H -0.1016 -0.2930 -0.5859 0.033 Uiso 1 1 calc R . .
C44 C 0.1465(3) -0.36886(13) -0.3564(2) 0.0214(6) Uani 1 1 d . . .
C45 C 0.1910(3) -0.39209(13) -0.2476(3) 0.0256(6) Uani 1 1 d . . .
H45 H 0.1712 -0.3740 -0.1908 0.031 Uiso 1 1 calc R . .
C46 C 0.2632(3) -0.44078(15) -0.2204(3) 0.0336(8) Uani 1 1 d . . .
H46 H 0.2908 -0.4560 -0.1463 0.040 Uiso 1 1 calc R . .
C47 C 0.2946(3) -0.46683(15) -0.3005(3) 0.0427(9) Uani 1 1 d . . .
H47 H 0.3459 -0.4993 -0.2816 0.051 Uiso 1 1 calc R . .
C48 C 0.2505(3) -0.44540(16) -0.4097(3) 0.0427(9) Uani 1 1 d . . .
H48 H 0.2711 -0.4638 -0.4657 0.051 Uiso 1 1 calc R . .
C49 C 0.1770(3) -0.39750(14) -0.4373(3) 0.0310(7) Uani 1 1 d . . .
H49 H 0.1467 -0.3838 -0.5125 0.037 Uiso 1 1 calc R . .
C50 C -0.2737(3) -0.30634(13) -0.3382(2) 0.0207(6) Uani 1 1 d . . .
C51 C -0.3525(3) -0.34755(15) -0.3302(3) 0.0295(7) Uani 1 1 d . . .
H51 H -0.3294 -0.3755 -0.2709 0.035 Uiso 1 1 calc R . .
C52 C -0.4641(3) -0.34814(18) -0.4080(3) 0.0394(9) Uani 1 1 d . . .
H52 H -0.5167 -0.3765 -0.4016 0.047 Uiso 1 1 calc R . .
C53 C -0.4995(3) -0.3076(2) -0.4953(3) 0.0438(10) Uani 1 1 d . . .
H53 H -0.5760 -0.3080 -0.5484 0.053 Uiso 1 1 calc R . .
C54 C -0.4222(3) -0.2665(2) -0.5041(3) 0.0390(8) Uani 1 1 d . . .
H54 H -0.4459 -0.2384 -0.5630 0.047 Uiso 1 1 calc R . .
C55 C -0.3096(3) -0.26624(16) -0.4269(2) 0.0283(6) Uani 1 1 d . . .
H55 H -0.2568 -0.2384 -0.4348 0.034 Uiso 1 1 calc R . .
C56 C -0.1505(2) -0.32191(12) -0.1364(2) 0.0189(6) Uani 1 1 d . . .
C57 C -0.0926(3) -0.36916(13) -0.0723(2) 0.0260(7) Uani 1 1 d . . .
H57 H -0.0504 -0.3949 -0.1006 0.031 Uiso 1 1 calc R . .
C58 C -0.0952(3) -0.37969(15) 0.0331(3) 0.0329(8) Uani 1 1 d . . .
H58 H -0.0538 -0.4120 0.0764 0.039 Uiso 1 1 calc R . .
C59 C -0.1573(3) -0.34355(15) 0.0752(3) 0.0337(8) Uani 1 1 d . . .
H59 H -0.1593 -0.3509 0.1471 0.040 Uiso 1 1 calc R . .
C60 C -0.2171(3) -0.29628(15) 0.0112(3) 0.0328(8) Uani 1 1 d . . .
H60 H -0.2603 -0.2711 0.0391 0.039 Uiso 1 1 calc R . .
C61 C -0.2137(3) -0.28596(13) -0.0932(3) 0.0268(7) Uani 1 1 d . . .
H61 H -0.2554 -0.2537 -0.1364 0.032 Uiso 1 1 calc R . .
C62 C -0.1340(3) -0.42460(13) -0.4213(2) 0.0231(6) Uani 1 1 d . . .
C63 C -0.2584(3) -0.43512(16) -0.4915(3) 0.0340(8) Uani 1 1 d . . .
H63A H -0.3010 -0.3982 -0.4992 0.051 Uiso 1 1 calc R . .
H63B H -0.2892 -0.4648 -0.4553 0.051 Uiso 1 1 calc R . .
H63C H -0.2658 -0.4492 -0.5658 0.051 Uiso 1 1 calc R . .
C64 C -0.0610(3) -0.47955(13) -0.4121(3) 0.0285(7) Uani 1 1 d . . .
H64A H -0.0654 -0.4912 -0.4868 0.043 Uiso 1 1 calc R . .
H64B H -0.0894 -0.5118 -0.3789 0.043 Uiso 1 1 calc R . .
H64C H 0.0186 -0.4710 -0.3646 0.043 Uiso 1 1 calc R . .
C65 C -0.0687(4) -0.13336(17) -0.4332(3) 0.0392(9) Uani 1 1 d . . .
H65A H -0.0348 -0.1729 -0.4320 0.047 Uiso 1 1 calc R . .
H65B H -0.0086 -0.1067 -0.3840 0.047 Uiso 1 1 calc R . .
C66 C -0.1175(5) -0.1095(2) -0.5510(4) 0.0627(14) Uani 1 1 d . . .
H66A H -0.1031 -0.0666 -0.5524 0.075 Uiso 1 1 calc R . .
H66B H -0.0847 -0.1300 -0.5998 0.075 Uiso 1 1 calc R . .
C67 C -0.2420(5) -0.1220(2) -0.5863(3) 0.0709(17) Uani 1 1 d . . .
H67A H -0.2600 -0.1630 -0.6139 0.085 Uiso 1 1 calc R . .
H67B H -0.2882 -0.0944 -0.6456 0.085 Uiso 1 1 calc R . .
C68 C -0.2626(4) -0.11288(17) -0.4800(3) 0.0448(10) Uani 1 1 d . . .
H68A H -0.2709 -0.0704 -0.4666 0.054 Uiso 1 1 calc R . .
H68B H -0.3321 -0.1340 -0.4825 0.054 Uiso 1 1 calc R . .
C69 C 0.2232(4) -0.13858(17) -0.3211(4) 0.0486(11) Uani 1 1 d . . .
H69A H 0.1953 -0.1211 -0.2658 0.058 Uiso 1 1 calc R . .
H69B H 0.1578 -0.1573 -0.3812 0.058 Uiso 1 1 calc R . .
C70 C 0.2748(4) -0.0926(2) -0.3684(4) 0.0587(13) Uani 1 1 d . . .
H70A H 0.2987 -0.0582 -0.3176 0.070 Uiso 1 1 calc R . .
H70B H 0.2197 -0.0792 -0.4421 0.070 Uiso 1 1 calc R . .
C71 C 0.3767(4) -0.12157(17) -0.3805(3) 0.0429(9) Uani 1 1 d . . .
H71A H 0.4395 -0.0929 -0.3673 0.051 Uiso 1 1 calc R . .
H71B H 0.3561 -0.1387 -0.4563 0.051 Uiso 1 1 calc R . .
C72 C 0.4112(3) -0.16918(19) -0.2925(3) 0.0403(8) Uani 1 1 d . . .
H72A H 0.4361 -0.2050 -0.3208 0.048 Uiso 1 1 calc R . .
H72B H 0.4746 -0.1555 -0.2243 0.048 Uiso 1 1 calc R . .
C73 C 0.3968(4) 0.0549(2) 0.0824(4) 0.0673(14) Uani 1 1 d . . .
H73A H 0.3237 0.0346 0.0655 0.101 Uiso 1 1 calc R . .
H73B H 0.3871 0.0971 0.0925 0.101 Uiso 1 1 calc R . .
H73C H 0.4539 0.0386 0.1512 0.101 Uiso 1 1 calc R . .
C74 C 0.4370(4) 0.0462(2) -0.0139(4) 0.0547(11) Uani 1 1 d . . .
C75 C 0.4283(4) 0.0907(2) -0.0910(4) 0.0582(12) Uani 1 1 d . . .
H75 H 0.4003 0.1282 -0.0808 0.070 Uiso 1 1 calc R . .
C76 C 0.4591(5) 0.0819(3) -0.1821(5) 0.0741(15) Uani 1 1 d . . .
H76 H 0.4522 0.1129 -0.2338 0.089 Uiso 1 1 calc R . .
C77 C 0.5005(5) 0.0269(3) -0.1965(6) 0.087(2) Uani 1 1 d . . .
H77 H 0.5202 0.0196 -0.2596 0.105 Uiso 1 1 calc R . .
C78 C 0.5128(5) -0.0168(3) -0.1189(7) 0.089(2) Uani 1 1 d . . .
H78 H 0.5439 -0.0538 -0.1269 0.107 Uiso 1 1 calc R . .
C79 C 0.4801(5) -0.0071(2) -0.0291(6) 0.0767(17) Uani 1 1 d . . .
H79 H 0.4877 -0.0380 0.0230 0.092 Uiso 1 1 calc R . .
O1 O 0.01225(17) -0.15458(8) -0.15282(16) 0.0174(4) Uani 1 1 d . . .
O2 O 0.24135(19) -0.08242(9) 0.07957(16) 0.0222(4) Uani 1 1 d . . .
O3 O 0.25325(18) -0.16778(10) 0.17746(15) 0.0240(4) Uani 1 1 d . . .
O4 O 0.22119(16) -0.23697(10) -0.08802(14) 0.0178(4) Uani 1 1 d . . .
O5 O 0.11968(16) -0.27266(9) -0.29241(14) 0.0171(4) Uani 1 1 d . . .
O6 O -0.0932(2) -0.37730(9) -0.46913(16) 0.0230(5) Uani 1 1 d . . .
O7 O -0.1202(2) -0.40609(9) -0.31055(16) 0.0240(5) Uani 1 1 d . . .
O8 O -0.10106(17) -0.24914(8) -0.24579(16) 0.0177(4) Uani 1 1 d . . .
O9 O -0.1627(2) -0.13689(11) -0.39605(18) 0.0336(5) Uani 1 1 d . . .
O10 O 0.31024(19) -0.18134(9) -0.26826(18) 0.0280(5) Uani 1 1 d . . .
Zn1 Zn -0.15570(3) -0.167321(14) -0.23208(3) 0.02157(8) Uani 1 1 d . . .
Zn2 Zn 0.06228(3) -0.232790(13) -0.18670(2) 0.01580(7) Uani 1 1 d . . .
Zn3 Zn 0.28805(3) -0.266551(14) -0.19784(3) 0.01898(7) Uani 1 1 d . . .

loop_
_atom_site_aniso_label
_atom_site_aniso_U_11
_atom_site_aniso_U_22
_atom_site_aniso_U_33
_atom_site_aniso_U_23
_atom_site_aniso_U_13
_atom_site_aniso_U_12
C1 0.0249(18) 0.042(2) 0.056(2) 0.0078(18) 0.0190(17) 0.0097(16)
C2 0.0255(17) 0.0341(18) 0.0373(18) 0.0030(14) 0.0163(15) 0.0063(14)
C3 0.0194(15) 0.0178(13) 0.0194(13) -0.0008(11) 0.0084(12) 0.0010(11)
C4 0.0190(14) 0.0150(13) 0.0177(13) -0.0038(11) 0.0077(11) -0.0031(11)
C5 0.0172(14) 0.0207(14) 0.0116(12) 0.0000(10) 0.0066(11) 0.0015(11)
C6 0.0186(13) 0.0190(12) 0.0146(11) 0.0006(12) 0.0054(10) 0.0013(13)
C7 0.0245(15) 0.0126(12) 0.0174(12) -0.0039(10) 0.0106(12) -0.0018(11)
C8 0.0268(17) 0.0176(14) 0.0231(15) -0.0002(12) 0.0101(13) -0.0006(12)
C9 0.0337(19) 0.0227(15) 0.0225(15) 0.0009(12) 0.0092(14) 0.0076(13)
C10 0.046(2) 0.0212(15) 0.0235(15) 0.0021(12) 0.0181(15) -0.0001(14)
C11 0.0334(18) 0.0238(15) 0.0289(15) 0.0031(13) 0.0175(14) -0.0052(13)
C12 0.0296(17) 0.0200(14) 0.0215(14) 0.0000(12) 0.0113(13) -0.0017(12)
C13 0.0225(15) 0.0186(14) 0.0215(14) 0.0018(11) 0.0125(12) 0.0030(11)
C14 0.0246(16) 0.0210(14) 0.0269(15) 0.0031(12) 0.0119(13) 0.0017(12)
C15 0.038(2) 0.0323(18) 0.0372(18) 0.0086(15) 0.0258(16) 0.0064(15)
C16 0.045(2) 0.050(2) 0.0381(19) 0.0073(17) 0.0306(18) 0.0147(18)
C17 0.049(2) 0.0274(17) 0.0311(17) 0.0003(14) 0.0259(17) 0.0109(15)
C18 0.0350(19) 0.0170(14) 0.0277(15) -0.0014(12) 0.0164(14) 0.0043(13)
C19 0.0197(15) 0.0222(14) 0.0200(14) 0.0028(12) 0.0048(12) -0.0011(12)
C20 0.0251(17) 0.0234(15) 0.0242(15) 0.0015(12) 0.0074(13) 0.0031(13)
C21 0.035(2) 0.0221(16) 0.042(2) 0.0010(14) 0.0122(16) 0.0020(14)
C22 0.048(2) 0.0239(17) 0.053(2) 0.0137(16) 0.0230(19) -0.0015(16)
C23 0.056(3) 0.0352(19) 0.048(2) 0.0111(17) 0.036(2) 0.0002(18)
C24 0.038(2) 0.0278(17) 0.0355(17) 0.0068(14) 0.0204(16) 0.0030(15)
C25 0.0205(14) 0.0222(16) 0.0156(12) -0.0045(11) 0.0071(11) -0.0004(11)
C26 0.0232(15) 0.0323(17) 0.0211(14) 0.0037(11) 0.0066(12) -0.0007(12)
C27 0.0230(15) 0.0464(19) 0.0225(14) 0.0048(16) 0.0006(12) 0.0052(17)
C28 0.0196(16) 0.048(2) 0.0300(16) -0.0065(15) 0.0096(14) -0.0024(14)
C29 0.0248(16) 0.0369(19) 0.0295(16) -0.0024(14) 0.0116(13) -0.0069(15)
C30 0.0213(15) 0.0280(16) 0.0186(13) -0.0011(12) 0.0072(12) -0.0006(12)
C31 0.0294(17) 0.0234(15) 0.0197(14) -0.0058(12) 0.0065(13) -0.0055(13)
C32 0.045(2) 0.0309(17) 0.0243(15) -0.0068(13) 0.0145(15) 0.0022(15)
C33 0.031(2) 0.041(2) 0.0315(18) -0.0080(15) 0.0047(15) -0.0048(16)
C34 0.0227(15) 0.0196(14) 0.0155(13) 0.0003(11) 0.0076(11) -0.0011(12)
C35 0.0173(14) 0.0176(13) 0.0165(13) -0.0029(11) 0.0055(11) -0.0032(11)
C36 0.0202(15) 0.0185(13) 0.0200(13) 0.0000(11) 0.0090(12) -0.0034(11)
C37 0.0202(14) 0.0151(13) 0.0175(13) -0.0012(10) 0.0088(11) -0.0034(11)
C38 0.0311(17) 0.0173(14) 0.0195(13) -0.0016(11) 0.0139(13) 0.0008(12)
C39 0.0312(17) 0.0366(17) 0.0205(13) -0.0043(14) 0.0130(12) -0.0070(15)
C40 0.053(2) 0.0361(17) 0.0337(16) -0.0066(17) 0.0311(16) -0.0145(19)
C41 0.062(2) 0.033(2) 0.0313(16) 0.0048(15) 0.0326(17) 0.0047(17)
C42 0.045(2) 0.041(2) 0.0243(15) 0.0113(13) 0.0162(15) 0.0136(15)
C43 0.0300(17) 0.0297(17) 0.0219(14) 0.0035(13) 0.0103(13) 0.0013(14)
C44 0.0166(15) 0.0225(15) 0.0235(15) -0.0054(12) 0.0058(12) -0.0013(12)
C45 0.0259(17) 0.0228(15) 0.0265(15) 0.0030(12) 0.0081(13) -0.0008(13)
C46 0.032(2) 0.0246(16) 0.0376(19) 0.0075(14) 0.0057(15) 0.0032(14)
C47 0.038(2) 0.0271(18) 0.055(2) -0.0064(17) 0.0091(18) 0.0105(16)
C48 0.040(2) 0.036(2) 0.050(2) -0.0143(17) 0.0139(18) 0.0121(17)
C49 0.035(2) 0.0274(16) 0.0300(17) -0.0073(14) 0.0118(15) 0.0012(14)
C50 0.0180(14) 0.0244(14) 0.0208(13) -0.0053(12) 0.0086(12) -0.0039(12)
C51 0.0267(17) 0.0359(18) 0.0295(16) -0.0045(14) 0.0148(14) -0.0108(14)
C52 0.0265(19) 0.054(2) 0.0408(19) -0.0126(18) 0.0158(16) -0.0164(17)
C53 0.0208(18) 0.072(3) 0.0345(19) -0.0072(19) 0.0055(15) -0.0024(18)
C54 0.0313(19) 0.053(2) 0.0299(16) 0.0038(18) 0.0081(14) 0.0062(19)
C55 0.0266(16) 0.0352(16) 0.0217(13) -0.0021(15) 0.0074(12) -0.0036(16)
C56 0.0201(15) 0.0204(14) 0.0144(12) -0.0022(11) 0.0047(11) -0.0055(11)
C57 0.0348(18) 0.0240(15) 0.0235(15) 0.0023(12) 0.0159(14) 0.0035(13)
C58 0.044(2) 0.0287(17) 0.0274(16) 0.0059(13) 0.0156(16) 0.0031(15)
C59 0.053(2) 0.0302(17) 0.0244(16) 0.0004(14) 0.0225(16) -0.0031(16)
C60 0.048(2) 0.0281(17) 0.0334(17) -0.0027(14) 0.0283(17) -0.0007(15)
C61 0.0353(18) 0.0247(15) 0.0270(15) 0.0008(12) 0.0192(14) 0.0019(13)
C62 0.0285(17) 0.0223(14) 0.0224(14) -0.0048(12) 0.0142(13) -0.0080(12)
C63 0.0322(19) 0.0364(19) 0.0355(18) -0.0110(15) 0.0150(16) -0.0094(15)
C64 0.039(2) 0.0216(15) 0.0277(16) -0.0020(12) 0.0164(15) -0.0019(14)
C65 0.045(2) 0.039(2) 0.038(2) 0.0032(17) 0.0203(18) 0.0085(18)
C66 0.100(4) 0.054(3) 0.043(2) 0.007(2) 0.037(3) -0.001(3)
C67 0.101(5) 0.053(3) 0.030(2) 0.011(2) -0.007(2) -0.016(3)
C68 0.036(2) 0.036(2) 0.045(2) 0.0167(17) -0.0049(18) -0.0018(17)
C69 0.054(3) 0.036(2) 0.071(3) 0.016(2) 0.040(2) 0.0182(19)
C70 0.050(3) 0.045(2) 0.082(3) 0.035(2) 0.026(3) 0.009(2)
C71 0.050(3) 0.041(2) 0.044(2) 0.0104(17) 0.026(2) -0.0079(19)
C72 0.0287(18) 0.045(2) 0.053(2) 0.0137(19) 0.0219(16) -0.0062(18)
C73 0.044(3) 0.059(3) 0.082(3) -0.005(3) 0.004(2) -0.009(2)
C74 0.031(2) 0.046(2) 0.072(3) -0.016(2) 0.003(2) -0.0068(18)
C75 0.039(2) 0.054(3) 0.079(3) -0.020(2) 0.018(2) -0.011(2)
C76 0.051(3) 0.079(4) 0.088(4) -0.026(3) 0.021(3) -0.031(3)
C77 0.060(4) 0.098(5) 0.109(5) -0.060(4) 0.037(3) -0.034(3)
C78 0.064(4) 0.062(4) 0.135(6) -0.044(4) 0.029(4) -0.011(3)
C79 0.051(3) 0.045(3) 0.113(5) -0.026(3) 0.007(3) -0.005(2)
O1 0.0164(10) 0.0147(10) 0.0209(10) -0.0017(7) 0.0067(8) -0.0010(7)
O2 0.0271(12) 0.0204(10) 0.0168(10) -0.0034(8) 0.0056(9) -0.0041(9)
O3 0.0369(12) 0.0220(10) 0.0123(8) -0.0026(8) 0.0084(8) -0.0017(10)
O4 0.0179(9) 0.0225(9) 0.0130(8) 0.0002(8) 0.0057(7) 0.0039(9)
O5 0.0179(10) 0.0196(10) 0.0153(8) -0.0040(8) 0.0079(7) -0.0005(8)
O6 0.0337(13) 0.0201(10) 0.0167(10) -0.0059(8) 0.0114(9) -0.0112(9)
O7 0.0386(13) 0.0172(10) 0.0216(10) -0.0039(8) 0.0174(10) -0.0081(9)
O8 0.0174(10) 0.0145(10) 0.0216(9) 0.0007(7) 0.0078(8) -0.0021(7)
O9 0.0276(13) 0.0408(14) 0.0275(12) 0.0110(10) 0.0047(10) 0.0028(11)
O10 0.0237(12) 0.0294(12) 0.0322(11) 0.0078(9) 0.0121(9) -0.0015(9)
Zn1 0.01672(17) 0.02075(16) 0.02669(17) -0.00114(15) 0.00756(14) 0.00162(15)
Zn2 0.01581(15) 0.01595(14) 0.01593(14) -0.00196(13) 0.00630(12) 0.00023(14)
Zn3 0.01812(17) 0.02135(16) 0.01929(15) 0.00015(14) 0.00912(13) 0.00172(14)

loop_
_atom_type_symbol
_atom_type_description
_atom_type_scat_dispersion_real
_atom_type_scat_dispersion_imag
_atom_type_scat_source
C C 0.0033 0.0016 'International Tables Vol C Tables 4.2.6.8 and 6.1.1.4'
H H 0.0000 0.0000 'International Tables Vol C Tables 4.2.6.8 and 6.1.1.4'
O O 0.0106 0.0060 'International Tables Vol C Tables 4.2.6.8 and 6.1.1.4'
Zn Zn 0.2839 1.4301 'International Tables Vol C Tables 4.2.6.8 and 6.1.1.4'

loop_
_geom_angle_atom_site_label_1
_geom_angle_atom_site_label_2
_geom_angle_atom_site_label_3
_geom_angle
_geom_angle_site_symmetry_1
_geom_angle_site_symmetry_3
_geom_angle_publ_flag
O1 C3 C13 110.5(2) . . ?
O1 C3 C7 107.1(2) . . ?
C13 C3 C7 109.9(2) . . ?
O1 C3 C4 108.6(2) . . ?
C13 C3 C4 110.0(2) . . ?
C7 C3 C4 110.8(2) . . ?
O2 C4 C5 105.4(2) . . ?
O2 C4 C3 110.1(2) . . ?
C5 C4 C3 114.9(2) . . ?
O3 C5 C4 105.0(2) . . ?
O3 C5 C6 111.4(2) . . ?
C4 C5 C6 115.0(2) . . ?
O4 C6 C25 109.8(2) . . ?
O4 C6 C19 108.6(2) . . ?
C25 C6 C19 110.0(2) . . ?
O4 C6 C5 105.9(2) . . ?
C25 C6 C5 111.9(2) . . ?
C19 C6 C5 110.5(2) . . ?
C12 C7 C8 117.6(3) . . ?
C12 C7 C3 124.2(3) . . ?
C8 C7 C3 118.1(3) . . ?
C9 C8 C7 121.1(3) . . ?
C10 C9 C8 120.4(3) . . ?
C11 C10 C9 119.2(3) . . ?
C10 C11 C12 120.7(3) . . ?
C11 C12 C7 120.9(3) . . ?
C18 C13 C14 118.0(3) . . ?
C18 C13 C3 121.8(3) . . ?
C14 C13 C3 120.2(3) . . ?
C13 C14 C15 120.6(3) . . ?
C16 C15 C14 120.2(3) . . ?
C17 C16 C15 119.7(3) . . ?
C16 C17 C18 119.8(3) . . ?
C13 C18 C17 121.6(3) . . ?
C24 C19 C20 118.4(3) . . ?
C24 C19 C6 122.8(3) . . ?
C20 C19 C6 118.8(3) . . ?
C21 C20 C19 120.9(3) . . ?
C22 C21 C20 120.4(3) . . ?
C23 C22 C21 119.2(3) . . ?
C22 C23 C24 121.2(3) . . ?
C23 C24 C19 119.9(3) . . ?
C26 C25 C30 118.0(3) . . ?
C26 C25 C6 120.9(2) . . ?
C30 C25 C6 121.0(2) . . ?
C27 C26 C25 121.2(3) . . ?
C26 C27 C28 120.1(3) . . ?
C29 C28 C27 119.5(3) . . ?
C28 C29 C30 120.4(3) . . ?
C29 C30 C25 120.8(3) . . ?
O3 C31 O2 106.4(2) . . ?
O3 C31 C32 108.6(3) . . ?
O2 C31 C32 110.5(3) . . ?
O3 C31 C33 110.0(3) . . ?
O2 C31 C33 109.8(3) . . ?
C32 C31 C33 111.4(3) . . ?
O5 C34 C44 108.8(2) . . ?
O5 C34 C38 107.5(2) . . ?
C44 C34 C38 110.9(2) . . ?
O5 C34 C35 109.2(2) . . ?
C44 C34 C35 111.6(2) . . ?
C38 C34 C35 108.7(2) . . ?
O6 C35 C36 104.4(2) . . ?
O6 C35 C34 108.3(2) . . ?
C36 C35 C34 117.5(2) . . ?
O7 C36 C35 105.8(2) . . ?
O7 C36 C37 111.5(2) . . ?
C35 C36 C37 113.2(2) . . ?
O8 C37 C50 110.5(2) . . ?
O8 C37 C56 108.1(2) . . ?
C50 C37 C56 109.1(2) . . ?
O8 C37 C36 105.8(2) . . ?
C50 C37 C36 111.9(2) . . ?
C56 C37 C36 111.3(2) . . ?
C43 C38 C39 118.7(3) . . ?
C43 C38 C34 123.5(3) . . ?
C39 C38 C34 117.8(3) . . ?
C38 C39 C40 120.7(3) . . ?
C41 C40 C39 120.1(3) . . ?
C42 C41 C40 119.3(3) . . ?
C41 C42 C43 120.8(3) . . ?
C38 C43 C42 120.3(3) . . ?
C49 C44 C45 116.9(3) . . ?
C49 C44 C34 123.0(3) . . ?
C45 C44 C34 120.1(3) . . ?
C46 C45 C44 121.8(3) . . ?
C47 C46 C45 120.1(3) . . ?
C46 C47 C48 119.5(3) . . ?
C49 C48 C47 120.5(3) . . ?
C48 C49 C44 121.2(3) . . ?
C55 C50 C51 118.4(3) . . ?
C55 C50 C37 121.1(3) . . ?
C51 C50 C37 120.5(3) . . ?
C52 C51 C50 120.7(3) . . ?
C51 C52 C53 120.5(3) . . ?
C54 C53 C52 119.3(3) . . ?
C53 C54 C55 120.4(4) . . ?
C54 C55 C50 120.7(3) . . ?
C57 C56 C61 117.8(3) . . ?
C57 C56 C37 124.6(3) . . ?
C61 C56 C37 117.5(2) . . ?
C56 C57 C58 121.0(3) . . ?
C59 C58 C57 120.5(3) . . ?
C58 C59 C60 119.1(3) . . ?
C61 C60 C59 120.0(3) . . ?
C60 C61 C56 121.5(3) . . ?
O6 C62 O7 106.4(2) . . ?
O6 C62 C63 108.9(3) . . ?
O7 C62 C63 110.7(2) . . ?
O6 C62 C64 110.0(2) . . ?
O7 C62 C64 108.5(2) . . ?
C63 C62 C64 112.3(3) . . ?
O9 C65 C66 106.2(3) . . ?
C67 C66 C65 102.9(4) . . ?
C66 C67 C68 102.7(3) . . ?
O9 C68 C67 103.4(4) . . ?
O10 C69 C70 107.2(3) . . ?
C69 C70 C71 105.2(3) . . ?
C70 C71 C72 104.5(3) . . ?
O10 C72 C71 105.7(3) . . ?
C79 C74 C75 117.8(5) . . ?
C79 C74 C73 120.3(5) . . ?
C75 C74 C73 121.9(4) . . ?
C76 C75 C74 122.1(5) . . ?
C75 C76 C77 118.8(6) . . ?
C78 C77 C76 119.6(6) . . ?
C77 C78 C79 120.4(6) . . ?
C74 C79 C78 121.2(6) . . ?
C3 O1 Zn2 135.47(17) . . ?
C3 O1 Zn1 126.02(17) . . ?
Zn2 O1 Zn1 97.04(8) . . ?
C4 O2 C31 111.6(2) . . ?
C31 O3 C5 111.6(2) . . ?
C6 O4 Zn2 126.89(15) . . ?
C6 O4 Zn3 132.03(16) . . ?
Zn2 O4 Zn3 99.17(8) . . ?
C34 O5 Zn2 134.06(17) . . ?
C34 O5 Zn3 124.33(17) . . ?
Zn2 O5 Zn3 97.33(8) . . ?
C62 O6 C35 112.0(2) . . ?
C36 O7 C62 111.4(2) . . ?
C37 O8 Zn2 124.92(17) . . ?
C37 O8 Zn1 133.37(17) . . ?
Zn2 O8 Zn1 97.92(8) . . ?
C68 O9 C65 109.3(3) . . ?
C68 O9 Zn1 123.7(2) . . ?
C65 O9 Zn1 126.8(2) . . ?
C69 O10 C72 110.4(3) . . ?
C69 O10 Zn3 126.7(2) . . ?
C72 O10 Zn3 121.1(2) . . ?
C1 Zn1 O1 136.71(14) . . ?
C1 Zn1 O8 134.46(13) . . ?
O1 Zn1 O8 81.10(8) . . ?
C1 Zn1 O9 102.63(13) . . ?
O1 Zn1 O9 95.58(8) . . ?
O8 Zn1 O9 95.52(8) . . ?
C1 Zn1 Zn2 164.69(12) . . ?
O1 Zn1 Zn2 41.32(5) . . ?
O8 Zn1 Zn2 40.23(6) . . ?
O9 Zn1 Zn2 92.57(6) . . ?
O4 Zn2 O8 158.95(8) . . ?
O4 Zn2 O1 103.68(8) . . ?
O8 Zn2 O1 83.01(8) . . ?
O4 Zn2 O5 82.70(8) . . ?
O8 Zn2 O5 104.55(8) . . ?
O1 Zn2 O5 141.82(8) . . ?
O4 Zn2 Zn1 143.70(6) . . ?
O8 Zn2 Zn1 41.85(5) . . ?
O1 Zn2 Zn1 41.64(6) . . ?
O5 Zn2 Zn1 129.77(6) . . ?
O4 Zn2 Zn3 41.47(5) . . ?
O8 Zn2 Zn3 144.75(6) . . ?
O1 Zn2 Zn3 128.59(6) . . ?
O5 Zn2 Zn3 41.74(5) . . ?
Zn1 Zn2 Zn3 159.731(14) . . ?
C2 Zn3 O4 130.43(11) . . ?
C2 Zn3 O5 140.44(12) . . ?
O4 Zn3 O5 79.80(7) . . ?
C2 Zn3 O10 103.26(12) . . ?
O4 Zn3 O10 98.62(8) . . ?
O5 Zn3 O10 94.58(8) . . ?
C2 Zn3 Zn2 162.08(10) . . ?
O4 Zn3 Zn2 39.36(5) . . ?
O5 Zn3 Zn2 40.93(5) . . ?
O10 Zn3 Zn2 93.81(6) . . ?

loop_
_geom_bond_atom_site_label_1
_geom_bond_atom_site_label_2
_geom_bond_distance
_geom_bond_site_symmetry_2
_geom_bond_publ_flag
C1 Zn1 1.954(3) . ?
C2 Zn3 1.951(3) . ?
C3 O1 1.423(3) . ?
C3 C13 1.534(4) . ?
C3 C7 1.542(4) . ?
C3 C4 1.566(4) . ?
C4 O2 1.424(3) . ?
C4 C5 1.536(4) . ?
C5 O3 1.430(3) . ?
C5 C6 1.561(4) . ?
C6 O4 1.421(3) . ?
C6 C25 1.533(4) . ?
C6 C19 1.535(4) . ?
C7 C12 1.395(4) . ?
C7 C8 1.402(4) . ?
C8 C9 1.388(4) . ?
C9 C10 1.388(5) . ?
C10 C11 1.379(5) . ?
C11 C12 1.393(4) . ?
C13 C18 1.385(4) . ?
C13 C14 1.393(4) . ?
C14 C15 1.395(4) . ?
C15 C16 1.383(5) . ?
C16 C17 1.377(5) . ?
C17 C18 1.390(4) . ?
C19 C24 1.391(4) . ?
C19 C20 1.396(4) . ?
C20 C21 1.382(4) . ?
C21 C22 1.381(5) . ?
C22 C23 1.373(5) . ?
C23 C24 1.391(5) . ?
C25 C26 1.390(4) . ?
C25 C30 1.402(4) . ?
C26 C27 1.386(4) . ?
C27 C28 1.390(5) . ?
C28 C29 1.382(5) . ?
C29 C30 1.386(4) . ?
C31 O3 1.426(4) . ?
C31 O2 1.426(4) . ?
C31 C32 1.517(4) . ?
C31 C33 1.523(5) . ?
C34 O5 1.427(3) . ?
C34 C44 1.525(4) . ?
C34 C38 1.551(4) . ?
C34 C35 1.564(4) . ?
C35 O6 1.432(3) . ?
C35 C36 1.547(4) . ?
C36 O7 1.419(3) . ?
C36 C37 1.557(4) . ?
C37 O8 1.422(3) . ?
C37 C50 1.531(4) . ?
C37 C56 1.541(4) . ?
C38 C43 1.388(4) . ?
C38 C39 1.392(4) . ?
C39 C40 1.394(4) . ?
C40 C41 1.389(5) . ?
C41 C42 1.374(5) . ?
C42 C43 1.398(4) . ?
C44 C49 1.399(4) . ?
C44 C45 1.403(4) . ?
C45 C46 1.390(5) . ?
C46 C47 1.370(5) . ?
C47 C48 1.392(6) . ?
C48 C49 1.385(5) . ?
C50 C55 1.396(4) . ?
C50 C51 1.396(4) . ?
C51 C52 1.389(5) . ?
C52 C53 1.390(6) . ?
C53 C54 1.384(6) . ?
C54 C55 1.394(5) . ?
C56 C57 1.382(4) . ?
C56 C61 1.395(4) . ?
C57 C58 1.391(4) . ?
C58 C59 1.380(5) . ?
C59 C60 1.389(5) . ?
C60 C61 1.382(4) . ?
C62 O6 1.426(3) . ?
C62 O7 1.435(3) . ?
C62 C63 1.507(5) . ?
C62 C64 1.527(4) . ?
C65 O9 1.439(4) . ?
C65 C66 1.509(5) . ?
C66 C67 1.489(8) . ?
C67 C68 1.503(7) . ?
C68 O9 1.425(4) . ?
C69 O10 1.431(4) . ?
C69 C70 1.477(5) . ?
C70 C71 1.504(6) . ?
C71 C72 1.507(5) . ?
C72 O10 1.448(4) . ?
C73 C74 1.520(7) . ?
C74 C79 1.369(7) . ?
C74 C75 1.390(7) . ?
C75 C76 1.383(7) . ?
C76 C77 1.391(8) . ?
C77 C78 1.375(9) . ?
C78 C79 1.385(9) . ?
O1 Zn2 1.9853(18) . ?
O1 Zn1 1.998(2) . ?
O4 Zn2 1.9312(19) . ?
O4 Zn3 2.0165(18) . ?
O5 Zn2 1.9855(17) . ?
O5 Zn3 2.0179(19) . ?
O8 Zn2 1.946(2) . ?
O8 Zn1 2.0100(18) . ?
O9 Zn1 2.194(2) . ?
O10 Zn3 2.197(2) . ?
Zn1 Zn2 2.9840(5) . ?
Zn2 Zn3 3.0061(5) . ?

loop_
_geom_torsion_atom_site_label_1
_geom_torsion_atom_site_label_2
_geom_torsion_atom_site_label_3
_geom_torsion_atom_site_label_4
_geom_torsion
_geom_torsion_site_symmetry_1
_geom_torsion_site_symmetry_2
_geom_torsion_site_symmetry_3
_geom_torsion_site_symmetry_4
_geom_torsion_publ_flag
O1 C3 C4 O2 -174.9(2) . . . . ?
C13 C3 C4 O2 -53.9(3) . . . . ?
C7 C3 C4 O2 67.8(3) . . . . ?
O1 C3 C4 C5 -56.1(3) . . . . ?
C13 C3 C4 C5 64.9(3) . . . . ?
C7 C3 C4 C5 -173.5(2) . . . . ?
O2 C4 C5 O3 1.5(3) . . . . ?
C3 C4 C5 O3 -119.9(2) . . . . ?
O2 C4 C5 C6 -121.3(2) . . . . ?
C3 C4 C5 C6 117.3(3) . . . . ?
O3 C5 C6 O4 -166.6(2) . . . . ?
C4 C5 C6 O4 -47.3(3) . . . . ?
O3 C5 C6 C25 -47.0(3) . . . . ?
C4 C5 C6 C25 72.3(3) . . . . ?
O3 C5 C6 C19 76.0(3) . . . . ?
C4 C5 C6 C19 -164.8(2) . . . . ?
O1 C3 C7 C12 -114.4(3) . . . . ?
C13 C3 C7 C12 125.6(3) . . . . ?
C4 C3 C7 C12 3.8(4) . . . . ?
O1 C3 C7 C8 62.1(3) . . . . ?
C13 C3 C7 C8 -57.9(3) . . . . ?
C4 C3 C7 C8 -179.7(2) . . . . ?
C12 C7 C8 C9 2.0(4) . . . . ?
C3 C7 C8 C9 -174.7(3) . . . . ?
C7 C8 C9 C10 -0.6(4) . . . . ?
C8 C9 C10 C11 -0.8(4) . . . . ?
C9 C10 C11 C12 0.8(5) . . . . ?
C10 C11 C12 C7 0.7(5) . . . . ?
C8 C7 C12 C11 -2.0(4) . . . . ?
C3 C7 C12 C11 174.5(3) . . . . ?
O1 C3 C13 C18 -149.5(3) . . . . ?
C7 C3 C13 C18 -31.5(4) . . . . ?
C4 C3 C13 C18 90.7(3) . . . . ?
O1 C3 C13 C14 30.7(4) . . . . ?
C7 C3 C13 C14 148.7(3) . . . . ?
C4 C3 C13 C14 -89.1(3) . . . . ?
C18 C13 C14 C15 -0.5(5) . . . . ?
C3 C13 C14 C15 179.3(3) . . . . ?
C13 C14 C15 C16 0.5(5) . . . . ?
C14 C15 C16 C17 0.1(6) . . . . ?
C15 C16 C17 C18 -0.6(6) . . . . ?
C14 C13 C18 C17 0.0(5) . . . . ?
C3 C13 C18 C17 -179.8(3) . . . . ?
C16 C17 C18 C13 0.5(5) . . . . ?
O4 C6 C19 C24 -133.4(3) . . . . ?
C25 C6 C19 C24 106.4(3) . . . . ?
C5 C6 C19 C24 -17.6(4) . . . . ?
O4 C6 C19 C20 48.9(3) . . . . ?
C25 C6 C19 C20 -71.3(3) . . . . ?
C5 C6 C19 C20 164.6(3) . . . . ?
C24 C19 C20 C21 3.0(5) . . . . ?
C6 C19 C20 C21 -179.2(3) . . . . ?
C19 C20 C21 C22 -2.1(5) . . . . ?
C20 C21 C22 C23 0.0(6) . . . . ?
C21 C22 C23 C24 1.1(6) . . . . ?
C22 C23 C24 C19 -0.2(6) . . . . ?
C20 C19 C24 C23 -1.8(5) . . . . ?
C6 C19 C24 C23 -179.5(3) . . . . ?
O4 C6 C25 C26 -146.1(3) . . . . ?
C19 C6 C25 C26 -26.7(3) . . . . ?
C5 C6 C25 C26 96.6(3) . . . . ?
O4 C6 C25 C30 34.1(4) . . . . ?
C19 C6 C25 C30 153.5(2) . . . . ?
C5 C6 C25 C30 -83.2(3) . . . . ?
C30 C25 C26 C27 0.2(4) . . . . ?
C6 C25 C26 C27 -179.6(3) . . . . ?
C25 C26 C27 C28 1.0(5) . . . . ?
C26 C27 C28 C29 -1.4(5) . . . . ?
C27 C28 C29 C30 0.5(5) . . . . ?
C28 C29 C30 C25 0.7(5) . . . . ?
C26 C25 C30 C29 -1.1(4) . . . . ?
C6 C25 C30 C29 178.7(3) . . . . ?
O5 C34 C35 O6 -170.1(2) . . . . ?
C44 C34 C35 O6 -49.8(3) . . . . ?
C38 C34 C35 O6 72.8(3) . . . . ?
O5 C34 C35 C36 -52.2(3) . . . . ?
C44 C34 C35 C36 68.2(3) . . . . ?
C38 C34 C35 C36 -169.2(2) . . . . ?
O6 C35 C36 O7 0.1(3) . . . . ?
C34 C35 C36 O7 -119.8(3) . . . . ?
O6 C35 C36 C37 -122.3(2) . . . . ?
C34 C35 C36 C37 117.8(3) . . . . ?
O7 C36 C37 O8 -172.5(2) . . . . ?
C35 C36 C37 O8 -53.4(3) . . . . ?
O7 C36 C37 C50 -52.1(3) . . . . ?
C35 C36 C37 C50 67.1(3) . . . . ?
O7 C36 C37 C56 70.3(3) . . . . ?
C35 C36 C37 C56 -170.6(2) . . . . ?
O5 C34 C38 C43 -123.0(3) . . . . ?
C44 C34 C38 C43 118.1(3) . . . . ?
C35 C34 C38 C43 -5.0(4) . . . . ?
O5 C34 C38 C39 56.2(3) . . . . ?
C44 C34 C38 C39 -62.7(3) . . . . ?
C35 C34 C38 C39 174.3(3) . . . . ?
C43 C38 C39 C40 3.1(5) . . . . ?
C34 C38 C39 C40 -176.2(3) . . . . ?
C38 C39 C40 C41 -0.4(5) . . . . ?
C39 C40 C41 C42 -2.3(5) . . . . ?
C40 C41 C42 C43 2.3(5) . . . . ?
C39 C38 C43 C42 -3.0(4) . . . . ?
C34 C38 C43 C42 176.2(3) . . . . ?
C41 C42 C43 C38 0.4(5) . . . . ?
O5 C34 C44 C49 -136.4(3) . . . . ?
C38 C34 C44 C49 -18.3(4) . . . . ?
C35 C34 C44 C49 103.1(3) . . . . ?
O5 C34 C44 C45 41.9(4) . . . . ?
C38 C34 C44 C45 160.0(3) . . . . ?
C35 C34 C44 C45 -78.6(3) . . . . ?
C49 C44 C45 C46 0.9(5) . . . . ?
C34 C44 C45 C46 -177.5(3) . . . . ?
C44 C45 C46 C47 1.2(5) . . . . ?
C45 C46 C47 C48 -2.1(6) . . . . ?
C46 C47 C48 C49 1.0(6) . . . . ?
C47 C48 C49 C44 1.1(6) . . . . ?
C45 C44 C49 C48 -2.0(5) . . . . ?
C34 C44 C49 C48 176.4(3) . . . . ?
O8 C37 C50 C55 25.8(4) . . . . ?
C56 C37 C50 C55 144.6(3) . . . . ?
C36 C37 C50 C55 -91.8(3) . . . . ?
O8 C37 C50 C51 -155.2(3) . . . . ?
C56 C37 C50 C51 -36.4(4) . . . . ?
C36 C37 C50 C51 87.1(3) . . . . ?
C55 C50 C51 C52 -0.7(5) . . . . ?
C37 C50 C51 C52 -179.6(3) . . . . ?
C50 C51 C52 C53 -0.1(5) . . . . ?
C51 C52 C53 C54 0.1(6) . . . . ?
C52 C53 C54 C55 0.6(6) . . . . ?
C53 C54 C55 C50 -1.4(5) . . . . ?
C51 C50 C55 C54 1.4(5) . . . . ?
C37 C50 C55 C54 -179.6(3) . . . . ?
O8 C37 C56 C57 -118.2(3) . . . . ?
C50 C37 C56 C57 121.6(3) . . . . ?
C36 C37 C56 C57 -2.4(4) . . . . ?
O8 C37 C56 C61 62.0(3) . . . . ?
C50 C37 C56 C61 -58.3(3) . . . . ?
C36 C37 C56 C61 177.7(3) . . . . ?
C61 C56 C57 C58 -1.5(5) . . . . ?
C37 C56 C57 C58 178.6(3) . . . . ?
C56 C57 C58 C59 1.0(5) . . . . ?
C57 C58 C59 C60 -0.2(6) . . . . ?
C58 C59 C60 C61 0.0(5) . . . . ?
C59 C60 C61 C56 -0.4(5) . . . . ?
C57 C56 C61 C60 1.2(5) . . . . ?
C37 C56 C61 C60 -178.9(3) . . . . ?
O9 C65 C66 C67 -20.2(5) . . . . ?
C65 C66 C67 C68 35.7(5) . . . . ?
C66 C67 C68 O9 -38.7(4) . . . . ?
O10 C69 C70 C71 21.5(5) . . . . ?
C69 C70 C71 C72 -26.6(5) . . . . ?
C70 C71 C72 O10 22.1(4) . . . . ?
C79 C74 C75 C76 1.5(7) . . . . ?
C73 C74 C75 C76 -176.5(4) . . . . ?
C74 C75 C76 C77 -0.2(7) . . . . ?
C75 C76 C77 C78 -1.8(8) . . . . ?
C76 C77 C78 C79 2.5(9) . . . . ?
C75 C74 C79 C78 -0.7(7) . . . . ?
C73 C74 C79 C78 177.3(5) . . . . ?
C77 C78 C79 C74 -1.3(9) . . . . ?
C13 C3 O1 Zn2 -124.1(2) . . . . ?
C7 C3 O1 Zn2 116.2(2) . . . . ?
C4 C3 O1 Zn2 -3.4(3) . . . . ?
C13 C3 O1 Zn1 38.7(3) . . . . ?
C7 C3 O1 Zn1 -81.0(2) . . . . ?
C4 C3 O1 Zn1 159.39(16) . . . . ?
C5 C4 O2 C31 0.1(3) . . . . ?
C3 C4 O2 C31 124.5(2) . . . . ?
O3 C31 O2 C4 -1.6(3) . . . . ?
C32 C31 O2 C4 -119.3(3) . . . . ?
C33 C31 O2 C4 117.4(3) . . . . ?
O2 C31 O3 C5 2.6(3) . . . . ?
C32 C31 O3 C5 121.6(3) . . . . ?
C33 C31 O3 C5 -116.2(3) . . . . ?
C4 C5 O3 C31 -2.5(3) . . . . ?
C6 C5 O3 C31 122.5(3) . . . . ?
C25 C6 O4 Zn2 -164.60(18) . . . . ?
C19 C6 O4 Zn2 75.1(3) . . . . ?
C5 C6 O4 Zn2 -43.6(3) . . . . ?
C25 C6 O4 Zn3 34.6(3) . . . . ?
C19 C6 O4 Zn3 -85.7(3) . . . . ?
C5 C6 O4 Zn3 155.59(19) . . . . ?
C44 C34 O5 Zn2 -122.0(2) . . . . ?
C38 C34 O5 Zn2 117.8(2) . . . . ?
C35 C34 O5 Zn2 0.0(3) . . . . ?
C44 C34 O5 Zn3 29.1(3) . . . . ?
C38 C34 O5 Zn3 -91.0(2) . . . . ?
C35 C34 O5 Zn3 151.19(17) . . . . ?
O7 C62 O6 C35 -0.1(3) . . . . ?
C63 C62 O6 C35 119.2(3) . . . . ?
C64 C62 O6 C35 -117.4(3) . . . . ?
C36 C35 O6 C62 0.0(3) . . . . ?
C34 C35 O6 C62 126.0(2) . . . . ?
C35 C36 O7 C62 -0.2(3) . . . . ?
C37 C36 O7 C62 123.3(2) . . . . ?
O6 C62 O7 C36 0.1(3) . . . . ?
C63 C62 O7 C36 -117.9(3) . . . . ?
C64 C62 O7 C36 118.5(3) . . . . ?
C50 C37 O8 Zn2 -159.95(17) . . . . ?
C56 C37 O8 Zn2 80.7(2) . . . . ?
C36 C37 O8 Zn2 -38.6(3) . . . . ?
C50 C37 O8 Zn1 47.1(3) . . . . ?
C56 C37 O8 Zn1 -72.3(3) . . . . ?
C36 C37 O8 Zn1 168.46(17) . . . . ?
C67 C68 O9 C65 26.7(4) . . . . ?
C67 C68 O9 Zn1 -157.7(3) . . . . ?
C66 C65 O9 C68 -4.2(4) . . . . ?
C66 C65 O9 Zn1 -179.6(2) . . . . ?
C70 C69 O10 C72 -7.7(5) . . . . ?
C70 C69 O10 Zn3 -172.4(3) . . . . ?
C71 C72 O10 C69 -9.2(4) . . . . ?
C71 C72 O10 Zn3 156.4(2) . . . . ?
C3 O1 Zn1 C1 -10.6(3) . . . . ?
Zn2 O1 Zn1 C1 157.36(17) . . . . ?
C3 O1 Zn1 O8 -160.8(2) . . . . ?
Zn2 O1 Zn1 O8 7.19(8) . . . . ?
C3 O1 Zn1 O9 104.5(2) . . . . ?
Zn2 O1 Zn1 O9 -87.55(9) . . . . ?
C3 O1 Zn1 Zn2 -167.9(2) . . . . ?
C37 O8 Zn1 C1 -0.9(3) . . . . ?
Zn2 O8 Zn1 C1 -158.81(17) . . . . ?
C37 O8 Zn1 O1 150.5(2) . . . . ?
Zn2 O8 Zn1 O1 -7.35(8) . . . . ?
C37 O8 Zn1 O9 -114.7(2) . . . . ?
Zn2 O8 Zn1 O9 87.45(9) . . . . ?
C37 O8 Zn1 Zn2 157.9(3) . . . . ?
C68 O9 Zn1 C1 -13.6(3) . . . . ?
C65 O9 Zn1 C1 161.2(3) . . . . ?
C68 O9 Zn1 O1 -154.1(3) . . . . ?
C65 O9 Zn1 O1 20.7(3) . . . . ?
C68 O9 Zn1 O8 124.4(3) . . . . ?
C65 O9 Zn1 O8 -60.8(3) . . . . ?
C68 O9 Zn1 Zn2 164.6(3) . . . . ?
C65 O9 Zn1 Zn2 -20.6(3) . . . . ?
C6 O4 Zn2 O8 -46.1(4) . . . . ?
Zn3 O4 Zn2 O8 119.6(2) . . . . ?
C6 O4 Zn2 O1 60.3(2) . . . . ?
Zn3 O4 Zn2 O1 -133.95(9) . . . . ?
C6 O4 Zn2 O5 -158.0(2) . . . . ?
Zn3 O4 Zn2 O5 7.72(9) . . . . ?
C6 O4 Zn2 Zn1 45.8(3) . . . . ?
Zn3 O4 Zn2 Zn1 -148.48(4) . . . . ?
C6 O4 Zn2 Zn3 -165.7(3) . . . . ?
C37 O8 Zn2 O4 -43.0(3) . . . . ?
Zn1 O8 Zn2 O4 117.5(2) . . . . ?
C37 O8 Zn2 O1 -153.15(19) . . . . ?
Zn1 O8 Zn2 O1 7.36(8) . . . . ?
C37 O8 Zn2 O5 65.0(2) . . . . ?
Zn1 O8 Zn2 O5 -134.49(8) . . . . ?
C37 O8 Zn2 Zn1 -160.5(2) . . . . ?
C37 O8 Zn2 Zn3 50.6(2) . . . . ?
Zn1 O8 Zn2 Zn3 -148.91(5) . . . . ?
C3 O1 Zn2 O4 -1.0(2) . . . . ?
Zn1 O1 Zn2 O4 -167.08(7) . . . . ?
C3 O1 Zn2 O8 158.7(2) . . . . ?
Zn1 O1 Zn2 O8 -7.39(8) . . . . ?
C3 O1 Zn2 O5 -96.6(3) . . . . ?
Zn1 O1 Zn2 O5 97.30(13) . . . . ?
C3 O1 Zn2 Zn1 166.1(3) . . . . ?
C3 O1 Zn2 Zn3 -38.6(3) . . . . ?
Zn1 O1 Zn2 Zn3 155.33(3) . . . . ?
C34 O5 Zn2 O4 148.6(2) . . . . ?
Zn3 O5 Zn2 O4 -7.68(9) . . . . ?
C34 O5 Zn2 O8 -11.2(2) . . . . ?
Zn3 O5 Zn2 O8 -167.53(8) . . . . ?
C34 O5 Zn2 O1 -108.5(2) . . . . ?
Zn3 O5 Zn2 O1 95.19(14) . . . . ?
C34 O5 Zn2 Zn1 -49.5(3) . . . . ?
Zn3 O5 Zn2 Zn1 154.21(3) . . . . ?
C34 O5 Zn2 Zn3 156.3(3) . . . . ?
C1 Zn1 Zn2 O4 -69.6(5) . . . . ?
O1 Zn1 Zn2 O4 21.52(13) . . . . ?
O8 Zn1 Zn2 O4 -147.44(13) . . . . ?
O9 Zn1 Zn2 O4 117.05(12) . . . . ?
C1 Zn1 Zn2 O8 77.8(5) . . . . ?
O1 Zn1 Zn2 O8 168.97(12) . . . . ?
O9 Zn1 Zn2 O8 -95.51(11) . . . . ?
C1 Zn1 Zn2 O1 -91.1(5) . . . . ?
O8 Zn1 Zn2 O1 -168.97(12) . . . . ?
O9 Zn1 Zn2 O1 95.52(10) . . . . ?
C1 Zn1 Zn2 O5 141.8(5) . . . . ?
O1 Zn1 Zn2 O5 -127.09(11) . . . . ?
O8 Zn1 Zn2 O5 63.94(11) . . . . ?
O9 Zn1 Zn2 O5 -31.57(10) . . . . ?
C1 Zn1 Zn2 Zn3 -161.5(5) . . . . ?
O1 Zn1 Zn2 Zn3 -70.36(9) . . . . ?
O8 Zn1 Zn2 Zn3 120.67(9) . . . . ?
O9 Zn1 Zn2 Zn3 25.16(8) . . . . ?
C6 O4 Zn3 C2 5.8(3) . . . . ?
Zn2 O4 Zn3 C2 -158.80(14) . . . . ?
C6 O4 Zn3 O5 156.9(2) . . . . ?
Zn2 O4 Zn3 O5 -7.66(9) . . . . ?
C6 O4 Zn3 O10 -109.9(2) . . . . ?
Zn2 O4 Zn3 O10 85.48(10) . . . . ?
C6 O4 Zn3 Zn2 164.6(3) . . . . ?
C34 O5 Zn3 C2 -7.3(3) . . . . ?
Zn2 O5 Zn3 C2 152.18(16) . . . . ?
C34 O5 Zn3 O4 -152.1(2) . . . . ?
Zn2 O5 Zn3 O4 7.41(9) . . . . ?
C34 O5 Zn3 O10 109.93(19) . . . . ?
Zn2 O5 Zn3 O10 -90.54(9) . . . . ?
C34 O5 Zn3 Zn2 -159.5(2) . . . . ?
C69 O10 Zn3 C2 167.7(3) . . . . ?
C72 O10 Zn3 C2 4.5(3) . . . . ?
C69 O10 Zn3 O4 -57.1(3) . . . . ?
C72 O10 Zn3 O4 139.7(2) . . . . ?
C69 O10 Zn3 O5 23.2(3) . . . . ?
C72 O10 Zn3 O5 -140.0(2) . . . . ?
C69 O10 Zn3 Zn2 -17.8(3) . . . . ?
C72 O10 Zn3 Zn2 179.0(2) . . . . ?
O4 Zn2 Zn3 C2 63.5(4) . . . . ?
O8 Zn2 Zn3 C2 -83.7(4) . . . . ?
O1 Zn2 Zn3 C2 127.0(4) . . . . ?
O5 Zn2 Zn3 C2 -105.0(4) . . . . ?
Zn1 Zn2 Zn3 C2 -179.8(3) . . . . ?
O8 Zn2 Zn3 O4 -147.22(14) . . . . ?
O1 Zn2 Zn3 O4 63.51(12) . . . . ?
O5 Zn2 Zn3 O4 -168.45(14) . . . . ?
Zn1 Zn2 Zn3 O4 116.69(10) . . . . ?
O4 Zn2 Zn3 O5 168.45(14) . . . . ?
O8 Zn2 Zn3 O5 21.24(13) . . . . ?
O1 Zn2 Zn3 O5 -128.04(11) . . . . ?
Zn1 Zn2 Zn3 O5 -74.85(10) . . . . ?
O4 Zn2 Zn3 O10 -98.95(11) . . . . ?
O8 Zn2 Zn3 O10 113.83(11) . . . . ?
O1 Zn2 Zn3 O10 -35.44(9) . . . . ?
O5 Zn2 Zn3 O10 92.60(11) . . . . ?
Zn1 Zn2 Zn3 O10 17.75(7) . . . . ?
